data_7040204
loop_
_publ_author_name
'Zurita, Daniel A.'
'Flores-Alamo, Marcos'
'Garc\'ia, Juventino J'

_publ_section_title
;
 Catalytic transfer hydrogenation of azobenzene by low-valent nickel
 complexes: a route to 1,2-disubstituted benzimidazoles and
 2,4,5-trisubstituted imidazolines.
;
_journal_issue 25
_journal_name_full 'Dalton transactions (Cambridge, England : 2003)'
_journal_page_first 10389
_journal_page_last 10401
_journal_paper_doi 10.1039/c6dt01674j
_journal_volume 45
_journal_year 2016
_chemical_absolute_configuration syn
_chemical_formula_moiety 'C26 H40 F2 N2 Ni P2'
_chemical_formula_sum 'C26 H40 F2 N2 Ni P2'
_chemical_formula_weight 539.25
_chemical_name_systematic
;
 ?
;
_space_group_IT_number 43
_symmetry_cell_setting orthorhombic
_symmetry_Int_Tables_number 43
_symmetry_space_group_name_Hall 'F 2 -2d'
_symmetry_space_group_name_H-M 'F d d 2'
_atom_sites_solution_hydrogens geom
_audit_conform_dict_location ftp://ftp.iucr.org/pub/cif_core.dic
_audit_conform_dict_name cif_core.dic
_audit_conform_dict_version 2.4.3
_audit_creation_date 2016-04-13T19:49:30-00:00
_audit_creation_method 'WinGX routine CIF_UPDATE'
_audit_update_record
;
2016-04-19 deposited with the CCDC.
2016-05-16 downloaded from the CCDC.
;
_cell_angle_alpha 90
_cell_angle_beta 90
_cell_angle_gamma 90
_cell_formula_units_Z 8
_cell_length_a 38.069(2)
_cell_length_b 17.3973(6)
_cell_length_c 8.3793(3)
_cell_measurement_reflns_used 4235
_cell_measurement_temperature 130(2)
_cell_measurement_theta_max 28.553
_cell_measurement_theta_min 4.529
_cell_volume 5549.6(4)
_computing_cell_refinement
;
        CrysAlisPro, Agilent Technologies,
        Version 1.171.36.32 (release 02-08-2013 CrysAlis171 .NET)
        (compiled Aug  2 2013,16:46:58)
;
_computing_data_collection
;
        CrysAlisPro, Agilent Technologies,
        Version 1.171.36.32 (release 02-08-2013 CrysAlis171 .NET)
        (compiled Aug  2 2013,16:46:58)
;
_computing_data_reduction
;
        CrysAlisPro, Agilent Technologies,
        Version 1.171.36.32 (release 02-08-2013 CrysAlis171 .NET)
        (compiled Aug  2 2013,16:46:58)
;
_computing_structure_refinement 'SHELXL-2014 (Sheldrick, 2014)'
_diffrn_ambient_temperature 130(2)
_diffrn_detector_area_resol_mean 10.4685
_diffrn_measured_fraction_theta_full 0.996
_diffrn_measured_fraction_theta_max 0.924
_diffrn_measurement_device_type 'Xcalibur, Atlas, Gemini'
_diffrn_measurement_method '\w scans'
_diffrn_orient_matrix_UB_11 0.0020693
_diffrn_orient_matrix_UB_12 0.0397522
_diffrn_orient_matrix_UB_13 0.0166597
_diffrn_orient_matrix_UB_21 0.0000392
_diffrn_orient_matrix_UB_22 -0.0081476
_diffrn_orient_matrix_UB_23 0.0828417
_diffrn_orient_matrix_UB_31 0.0185256
_diffrn_orient_matrix_UB_32 -0.0044002
_diffrn_orient_matrix_UB_33 -0.0020443
_diffrn_radiation_monochromator graphite
_diffrn_radiation_type MoK\a
_diffrn_radiation_wavelength 0.71073
_diffrn_reflns_av_R_equivalents 0.0306
_diffrn_reflns_av_unetI/netI 0.0448
_diffrn_reflns_Laue_measured_fraction_full 0.996
_diffrn_reflns_Laue_measured_fraction_max 0.924
_diffrn_reflns_limit_h_max 48
_diffrn_reflns_limit_h_min -49
_diffrn_reflns_limit_k_max 23
_diffrn_reflns_limit_k_min -23
_diffrn_reflns_limit_l_max 11
_diffrn_reflns_limit_l_min -11
_diffrn_reflns_number 9727
_diffrn_reflns_point_group_measured_fraction_full 0.977
_diffrn_reflns_point_group_measured_fraction_max 0.853
_diffrn_reflns_theta_full 25.242
_diffrn_reflns_theta_max 29.491
_diffrn_reflns_theta_min 3.801
_exptl_absorpt_coefficient_mu 0.844
_exptl_absorpt_correction_T_max 0.951
_exptl_absorpt_correction_T_min 0.797
_exptl_absorpt_correction_type analytical
_exptl_absorpt_process_details
;
        CrysAlisPro, Agilent Technologies,
        Version 1.171.36.32 (release 02-08-2013 CrysAlis171 .NET)
        (compiled Aug  2 2013,16:46:58)
Analytical numeric absorption correction using a multifaceted crystal
                        model based on expressions derived by R.C. Clark & J.S.
        (Clark, R. C. & Reid, J. S. (1995). Acta Cryst. A51, 887-897)
;
_exptl_crystal_colour brown
_exptl_crystal_density_diffrn 1.291
_exptl_crystal_description plate
_exptl_crystal_F_000 2288
_exptl_crystal_size_max 0.36
_exptl_crystal_size_mid 0.23
_exptl_crystal_size_min 0.06
_refine_diff_density_max 0.562
_refine_diff_density_min -0.228
_refine_diff_density_rms 0.053
_refine_ls_abs_structure_details
;
 Flack x determined using 1204 quotients [(I+)-(I-)]/[(I+)+(I-)]
 (Parsons, Flack and Wagner, Acta Cryst. B69 (2013) 249-259).
;
_refine_ls_abs_structure_Flack 0.006(8)
_refine_ls_extinction_method none
_refine_ls_goodness_of_fit_ref 1.054
_refine_ls_hydrogen_treatment constr
_refine_ls_matrix_type full
_refine_ls_number_parameters 154
_refine_ls_number_reflns 3301
_refine_ls_number_restraints 1
_refine_ls_restrained_S_all 1.054
_refine_ls_R_factor_all 0.0391
_refine_ls_R_factor_gt 0.0319
_refine_ls_shift/su_max 0
_refine_ls_shift/su_mean 0
_refine_ls_structure_factor_coef Fsqd
_refine_ls_weighting_details 'w=1/[\s^2^(Fo^2^)+(0.0326P)^2^+3.4253P] where P=(Fo^2^+2Fc^2^)/3'
_refine_ls_weighting_scheme calc
_refine_ls_wR_factor_gt 0.0661
_refine_ls_wR_factor_ref 0.0702
_reflns_Friedel_coverage 0.736
_reflns_Friedel_fraction_full 0.955
_reflns_Friedel_fraction_max 0.773
_reflns_number_gt 2999
_reflns_number_total 3301
_reflns_threshold_expression 'I > 2\s(I)'
_cod_data_source_file c6dt01674j2.cif
_cod_data_source_block III-dz5b
_cod_database_code 7040204
_shelx_estimated_absorpt_t_min 0.751
_shelx_estimated_absorpt_t_max 0.951

loop_
_symmetry_equiv_pos_as_xyz
'x, y, z'
'-x, -y, z'
'-x+1/4, y+1/4, z+1/4'
'x+3/4, -y+3/4, z+1/4'
'x, y+1/2, z+1/2'
'-x, -y+1/2, z+1/2'
'-x+1/4, y+3/4, z+3/4'
'x+3/4, -y+5/4, z+3/4'
'x+1/2, y, z+1/2'
'-x+1/2, -y, z+1/2'
'-x+3/4, y+1/4, z+3/4'
'x+5/4, -y+3/4, z+3/4'
'x+1/2, y+1/2, z'
'-x+1/2, -y+1/2, z'
'-x+3/4, y+3/4, z+1/4'
'x+5/4, -y+5/4, z+1/4'

loop_
_atom_site_label
_atom_site_type_symbol
_atom_site_fract_x
_atom_site_fract_y
_atom_site_fract_z
_atom_site_U_iso_or_equiv
_atom_site_adp_type
_atom_site_occupancy
_atom_site_site_symmetry_order
_atom_site_calc_flag
_atom_site_refinement_flags_posn
_atom_site_refinement_flags_adp
_atom_site_refinement_flags_occupancy
C1 C 0.01502(8) -0.02941(18) 0.4859(3) 0.0277(7) Uani 1 1 d . . .
H1A H 0.0372 -0.0033 0.4562 0.033 Uiso 1 1 calc R U .
H1B H 0.0102 -0.0693 0.4045 0.033 Uiso 1 1 calc R U .
C2 C 0.06725(9) -0.10566(19) 0.6887(4) 0.0357(7) Uani 1 1 d . . .
H2 H 0.0706 -0.1338 0.7917 0.043 Uiso 1 1 calc R U .
C3 C 0.09127(9) -0.0352(2) 0.6954(5) 0.0468(9) Uani 1 1 d . . .
H3A H 0.0896 -0.0069 0.5945 0.07 Uiso 1 1 calc R U .
H3B H 0.1156 -0.0518 0.7123 0.07 Uiso 1 1 calc R U .
H3C H 0.084 -0.0018 0.7835 0.07 Uiso 1 1 calc R U .
C4 C 0.07807(11) -0.1610(2) 0.5564(5) 0.0522(10) Uani 1 1 d . . .
H4A H 0.0637 -0.2077 0.5628 0.078 Uiso 1 1 calc R U .
H4B H 0.1029 -0.1745 0.5689 0.078 Uiso 1 1 calc R U .
H4C H 0.0745 -0.1365 0.4524 0.078 Uiso 1 1 calc R U .
C5 C -0.00374(9) -0.16732(17) 0.6646(4) 0.0344(7) Uani 1 1 d . . .
H5 H 0.0049 -0.1945 0.5669 0.041 Uiso 1 1 calc R U .
C6 C -0.04312(10) -0.1534(2) 0.6453(6) 0.0514(11) Uani 1 1 d . . .
H6A H -0.052 -0.1257 0.7387 0.077 Uiso 1 1 calc R U .
H6B H -0.0553 -0.2029 0.6358 0.077 Uiso 1 1 calc R U .
H6C H -0.0473 -0.1228 0.549 0.077 Uiso 1 1 calc R U .
C7 C 0.00342(12) -0.2188(2) 0.8078(5) 0.0504(10) Uani 1 1 d . . .
H7A H 0.0286 -0.2299 0.8141 0.076 Uiso 1 1 calc R U .
H7B H -0.0096 -0.2671 0.7959 0.076 Uiso 1 1 calc R U .
H7C H -0.0041 -0.1927 0.9055 0.076 Uiso 1 1 calc R U .
C8 C 0.04594(7) -0.01025(16) 1.1070(4) 0.0256(6) Uani 1 1 d . . .
C9 C 0.07058(8) -0.06789(18) 1.1295(4) 0.0328(7) Uani 1 1 d . . .
C10 C 0.10495(9) -0.0546(2) 1.1730(5) 0.0407(8) Uani 1 1 d . . .
H10 H 0.1207 -0.0962 1.1902 0.049 Uiso 1 1 calc R U .
C11 C 0.11610(9) 0.0207(2) 1.1912(5) 0.0477(9) Uani 1 1 d . . .
H11 H 0.1398 0.0314 1.2188 0.057 Uiso 1 1 calc R U .
C12 C 0.09233(10) 0.0803(2) 1.1686(5) 0.0464(9) Uani 1 1 d . . .
H12 H 0.0999 0.1319 1.181 0.056 Uiso 1 1 calc R U .
C13 C 0.05772(8) 0.06549(19) 1.1282(4) 0.0336(7) Uani 1 1 d . . .
H13 H 0.0418 0.107 1.1146 0.04 Uiso 1 1 calc R U .
F1 F 0.05993(5) -0.14230(10) 1.1126(3) 0.0417(5) Uani 1 1 d . . .
N1 N 0.01082(6) -0.03247(13) 1.0749(3) 0.0232(5) Uani 1 1 d . . .
Ni1 Ni 0 0 0.86268(5) 0.02087(13) Uani 1 2 d S T P
P1 P 0.02052(2) -0.07584(4) 0.68229(9) 0.02467(17) Uani 1 1 d . . .

loop_
_atom_site_aniso_label
_atom_site_aniso_U_11
_atom_site_aniso_U_22
_atom_site_aniso_U_33
_atom_site_aniso_U_23
_atom_site_aniso_U_13
_atom_site_aniso_U_12
C1 0.0449(18) 0.0256(15) 0.0126(13) 0.0004(12) 0.0011(13) -0.0040(13)
C2 0.0449(18) 0.0369(17) 0.0252(15) 0.0032(16) 0.0016(15) 0.0089(14)
C3 0.0415(19) 0.057(2) 0.042(2) 0.002(2) 0.0000(17) -0.0004(16)
C4 0.069(3) 0.050(2) 0.037(2) -0.0077(19) 0.0038(19) 0.0216(19)
C5 0.063(2) 0.0191(15) 0.0209(15) -0.0023(12) -0.0015(15) -0.0062(13)
C6 0.064(2) 0.0332(18) 0.057(3) -0.0004(18) -0.006(2) -0.0205(16)
C7 0.097(3) 0.0242(16) 0.0301(19) 0.0062(15) -0.001(2) -0.0141(18)
C8 0.0327(14) 0.0326(15) 0.0115(12) 0.0016(13) 0.0009(13) -0.0055(11)
C9 0.0379(16) 0.0391(17) 0.0214(15) -0.0008(14) 0.0031(14) -0.0032(13)
C10 0.0360(17) 0.058(2) 0.0285(17) 0.0002(18) 0.0019(15) 0.0017(15)
C11 0.0338(18) 0.072(3) 0.037(2) 0.002(2) -0.0025(16) -0.0142(17)
C12 0.049(2) 0.050(2) 0.040(2) 0.0027(18) -0.0058(17) -0.0233(17)
C13 0.0422(16) 0.0346(16) 0.0242(15) 0.0027(14) -0.0046(14) -0.0089(13)
F1 0.0497(11) 0.0319(10) 0.0434(11) -0.0018(10) -0.0031(10) 0.0046(8)
N1 0.0335(13) 0.0229(12) 0.0130(12) 0.0008(9) -0.0004(10) -0.0045(9)
Ni1 0.0333(3) 0.0185(2) 0.0108(2) 0 0 -0.0042(2)
P1 0.0413(4) 0.0200(3) 0.0128(3) -0.0004(3) 0.0015(3) -0.0028(3)

loop_
_atom_type_symbol
_atom_type_description
_atom_type_scat_dispersion_real
_atom_type_scat_dispersion_imag
_atom_type_scat_source
C C 0.0033 0.0016 'International Tables Vol C Tables 4.2.6.8 and 6.1.1.4'
H H 0 0 'International Tables Vol C Tables 4.2.6.8 and 6.1.1.4'
F F 0.0171 0.0103 'International Tables Vol C Tables 4.2.6.8 and 6.1.1.4'
N N 0.0061 0.0033 'International Tables Vol C Tables 4.2.6.8 and 6.1.1.4'
Ni Ni 0.3393 1.1124 'International Tables Vol C Tables 4.2.6.8 and 6.1.1.4'
P P 0.1023 0.0942 'International Tables Vol C Tables 4.2.6.8 and 6.1.1.4'

loop_
_exptl_crystal_face_index_h
_exptl_crystal_face_index_k
_exptl_crystal_face_index_l
_exptl_crystal_face_perp_dist
2 2 -12 0.0293
-2 -2 12 0.0293
53 -3 0 0.1956
-53 3 0 0.1956
28 -21 -1 0.1163
-28 21 1 0.1163
30 20 1 0.126
-30 -20 -1 0.126

loop_
_geom_angle_atom_site_label_1
_geom_angle_atom_site_label_2
_geom_angle_atom_site_label_3
_geom_angle
_geom_angle_site_symmetry_1
_geom_angle_site_symmetry_3
C1 C1 P1 112.12(12) 2 .
C1 C1 H1A 109.2 2 .
P1 C1 H1A 109.2 . .
C1 C1 H1B 109.2 2 .
P1 C1 H1B 109.2 . .
H1A C1 H1B 107.9 . .
C4 C2 C3 111.8(3) . .
C4 C2 P1 114.5(3) . .
C3 C2 P1 110.5(2) . .
C4 C2 H2 106.5 . .
C3 C2 H2 106.5 . .
P1 C2 H2 106.5 . .
C2 C3 H3A 109.5 . .
C2 C3 H3B 109.5 . .
H3A C3 H3B 109.5 . .
C2 C3 H3C 109.5 . .
H3A C3 H3C 109.5 . .
H3B C3 H3C 109.5 . .
C2 C4 H4A 109.5 . .
C2 C4 H4B 109.5 . .
H4A C4 H4B 109.5 . .
C2 C4 H4C 109.5 . .
H4A C4 H4C 109.5 . .
H4B C4 H4C 109.5 . .
C7 C5 C6 110.6(3) . .
C7 C5 P1 110.7(2) . .
C6 C5 P1 111.3(2) . .
C7 C5 H5 108 . .
C6 C5 H5 108 . .
P1 C5 H5 108 . .
C5 C6 H6A 109.5 . .
C5 C6 H6B 109.5 . .
H6A C6 H6B 109.5 . .
C5 C6 H6C 109.5 . .
H6A C6 H6C 109.5 . .
H6B C6 H6C 109.5 . .
C5 C7 H7A 109.5 . .
C5 C7 H7B 109.5 . .
H7A C7 H7B 109.5 . .
C5 C7 H7C 109.5 . .
H7A C7 H7C 109.5 . .
H7B C7 H7C 109.5 . .
C9 C8 C13 116.5(3) . .
C9 C8 N1 117.8(3) . .
C13 C8 N1 125.6(3) . .
F1 C9 C10 118.0(3) . .
F1 C9 C8 118.1(3) . .
C10 C9 C8 123.9(3) . .
C9 C10 C11 118.6(3) . .
C9 C10 H10 120.7 . .
C11 C10 H10 120.7 . .
C10 C11 C12 119.4(3) . .
C10 C11 H11 120.3 . .
C12 C11 H11 120.3 . .
C13 C12 C11 121.0(3) . .
C13 C12 H12 119.5 . .
C11 C12 H12 119.5 . .
C12 C13 C8 120.6(3) . .
C12 C13 H13 119.7 . .
C8 C13 H13 119.7 . .
N1 N1 C8 109.6(3) 2 .
N1 N1 Ni1 68.54(7) 2 .
C8 N1 Ni1 107.42(17) . .
N1 Ni1 N1 42.92(14) . 2
N1 Ni1 P1 155.88(7) . 2
N1 Ni1 P1 113.20(8) 2 2
N1 Ni1 P1 113.20(8) . .
N1 Ni1 P1 155.88(7) 2 .
P1 Ni1 P1 90.83(4) 2 .
C1 P1 C5 104.41(15) . .
C1 P1 C2 104.91(15) . .
C5 P1 C2 103.96(15) . .
C1 P1 Ni1 108.46(10) . .
C5 P1 Ni1 113.78(11) . .
C2 P1 Ni1 119.95(12) . .

loop_
_geom_bond_atom_site_label_1
_geom_bond_atom_site_label_2
_geom_bond_distance
_geom_bond_site_symmetry_2
C1 C1 1.535(6) 2
C1 P1 1.845(3) .
C1 H1A 0.99 .
C1 H1B 0.99 .
C2 C4 1.525(5) .
C2 C3 1.530(5) .
C2 P1 1.854(3) .
C2 H2 1 .
C3 H3A 0.98 .
C3 H3B 0.98 .
C3 H3C 0.98 .
C4 H4A 0.98 .
C4 H4B 0.98 .
C4 H4C 0.98 .
C5 C7 1.522(5) .
C5 C6 1.527(5) .
C5 P1 1.846(3) .
C5 H5 1 .
C6 H6A 0.98 .
C6 H6B 0.98 .
C6 H6C 0.98 .
C7 H7A 0.98 .
C7 H7B 0.98 .
C7 H7C 0.98 .
C8 C9 1.386(4) .
C8 C13 1.403(4) .
C8 N1 1.417(3) .
C9 F1 1.364(4) .
C9 C10 1.378(4) .
C10 C11 1.385(5) .
C10 H10 0.95 .
C11 C12 1.389(5) .
C11 H11 0.95 .
C12 C13 1.385(5) .
C12 H12 0.95 .
C13 H13 0.95 .
N1 N1 1.398(5) 2
N1 Ni1 1.911(2) .
Ni1 N1 1.911(2) 2
Ni1 P1 2.1531(8) 2
Ni1 P1 2.1532(8) .

loop_
_geom_torsion_atom_site_label_1
_geom_torsion_atom_site_label_2
_geom_torsion_atom_site_label_3
_geom_torsion_atom_site_label_4
_geom_torsion
_geom_torsion_site_symmetry_1
_geom_torsion_site_symmetry_4
C13 C8 C9 F1 178.9(3) . .
N1 C8 C9 F1 2.8(4) . .
C13 C8 C9 C10 1.2(5) . .
N1 C8 C9 C10 -175.0(3) . .
F1 C9 C10 C11 -179.8(3) . .
C8 C9 C10 C11 -2.0(5) . .
C9 C10 C11 C12 1.4(6) . .
C10 C11 C12 C13 0.0(6) . .
C11 C12 C13 C8 -0.8(6) . .
C9 C8 C13 C12 0.3(5) . .
N1 C8 C13 C12 176.1(3) . .
C9 C8 N1 N1 172.9(2) . 2
C13 C8 N1 N1 -2.8(3) . 2
C9 C8 N1 Ni1 -114.2(3) . .
C13 C8 N1 Ni1 70.0(3) . .
C1 C1 P1 C5 96.9(3) 2 .
C1 C1 P1 C2 -154.0(3) 2 .
C1 C1 P1 Ni1 -24.7(3) 2 .
C7 C5 P1 C1 170.4(3) . .
C6 C5 P1 C1 -66.1(3) . .
C7 C5 P1 C2 60.6(3) . .
C6 C5 P1 C2 -175.8(3) . .
C7 C5 P1 Ni1 -71.6(3) . .
C6 C5 P1 Ni1 52.0(3) . .
C4 C2 P1 C1 -59.4(3) . .
C3 C2 P1 C1 67.9(3) . .
C4 C2 P1 C5 50.0(3) . .
C3 C2 P1 C5 177.3(3) . .
C4 C2 P1 Ni1 178.5(2) . .
C3 C2 P1 Ni1 -54.2(3) . .
